data_7104187
loop_
_publ_author_name
'Pattacini, Roberto'
'Jie, Suyun'
'Braunstein, Pierre'

_publ_section_title
;
 Facile dichloromethane activation and phosphine methylation. Isolation
 of unprecedented zwitterionic organozinc and organocobalt
 intermediates.
;
_journal_issue 8
_journal_name_full 'Chemical communications (Cambridge, England)'
_journal_page_first 890
_journal_page_last 892
_journal_paper_doi 10.1039/b817728g
_journal_volume 34
_journal_year 2009
_chemical_formula_moiety 'C19 H18 P, C3 H7 Cl3 N O Zn'
_chemical_formula_sum 'C22 H25 Cl3 N O P Zn'
_chemical_formula_weight 522.12
_space_group_IT_number 14
_symmetry_cell_setting monoclinic
_symmetry_Int_Tables_number 14
_symmetry_space_group_name_Hall '-P 2ybc'
_symmetry_space_group_name_H-M 'P 1 21/c 1'
_atom_sites_solution_hydrogens geom
_atom_sites_solution_primary direct
_atom_sites_solution_secondary difmap
_audit_creation_method SHELXL-97
_cell_angle_alpha 90.00
_cell_angle_beta 98.461(2)
_cell_angle_gamma 90.00
_cell_formula_units_Z 4
_cell_length_a 9.2816(4)
_cell_length_b 14.9139(4)
_cell_length_c 17.8177(7)
_cell_measurement_reflns_used 8302
_cell_measurement_temperature 173(2)
_cell_measurement_theta_max 30.034
_cell_measurement_theta_min 0.998
_cell_volume 2439.73(16)
_computing_cell_refinement 'Denzo (Nonius B.V., 1998)'
_computing_data_collection 'Collect (Nonius B.V., 1998)'
_computing_data_reduction 'Denzo (Nonius B.V., 1998)'
_computing_molecular_graphics 'PLATON 98 (Spek, 1998)'
_computing_publication_material 'SHELXL-97 (Sheldrick, 1997)'
_computing_structure_refinement 'SHELXL-97 (Sheldrick, 1997)'
_computing_structure_solution 'SHELXS-97 (Sheldrick, 1997)'
_diffrn_ambient_temperature 173(2)
_diffrn_detector_area_resol_mean 9
_diffrn_measured_fraction_theta_full 0.999
_diffrn_measured_fraction_theta_max 0.999
_diffrn_measurement_device_type KappaCCD
_diffrn_measurement_method CCD
_diffrn_radiation_monochromator graphite
_diffrn_radiation_probe x-ray
_diffrn_radiation_type MoK\a
_diffrn_radiation_wavelength 0.71073
_diffrn_reflns_av_R_equivalents 0.0498
_diffrn_reflns_av_sigmaI/netI 0.0598
_diffrn_reflns_limit_h_max 5
_diffrn_reflns_limit_h_min -12
_diffrn_reflns_limit_k_max 17
_diffrn_reflns_limit_k_min -19
_diffrn_reflns_limit_l_max 23
_diffrn_reflns_limit_l_min -23
_diffrn_reflns_number 14722
_diffrn_reflns_theta_full 28.00
_diffrn_reflns_theta_max 28.00
_diffrn_reflns_theta_min 1.79
_diffrn_source 'fine-focus sealed tube'
_exptl_absorpt_coefficient_mu 1.414
_exptl_absorpt_correction_type none
_exptl_crystal_colour colorless
_exptl_crystal_density_diffrn 1.421
_exptl_crystal_density_method 'not measured'
_exptl_crystal_description block
_exptl_crystal_F_000 1072
_exptl_crystal_size_max 0.16
_exptl_crystal_size_mid 0.12
_exptl_crystal_size_min 0.12
_refine_diff_density_max 0.347
_refine_diff_density_min -0.567
_refine_diff_density_rms 0.077
_refine_ls_extinction_method none
_refine_ls_goodness_of_fit_ref 1.011
_refine_ls_hydrogen_treatment constr
_refine_ls_matrix_type full
_refine_ls_number_parameters 265
_refine_ls_number_reflns 5894
_refine_ls_number_restraints 0
_refine_ls_restrained_S_all 1.011
_refine_ls_R_factor_all 0.0669
_refine_ls_R_factor_gt 0.0373
_refine_ls_shift/su_max 0.001
_refine_ls_shift/su_mean 0.000
_refine_ls_structure_factor_coef Fsqd
_refine_ls_weighting_details 'calc w=1/[\s^2^(Fo^2^)+(0.0387P)^2^+0.0000P] where P=(Fo^2^+2Fc^2^)/3'
_refine_ls_weighting_scheme calc
_refine_ls_wR_factor_gt 0.0814
_refine_ls_wR_factor_ref 0.0897
_reflns_number_gt 4170
_reflns_number_total 5894
_reflns_threshold_expression >2sigma(I)
_cod_data_source_file b817728g.txt
_cod_data_source_block '[(Ph3PMe)[ZnCl3(DMF)]'
_cod_original_sg_symbol_H-M 'P 21/c'
_cod_database_code 7104187

loop_
_symmetry_equiv_pos_as_xyz
'x, y, z'
'-x, y+1/2, -z+1/2'
'-x, -y, -z'
'x, -y-1/2, z-1/2'

loop_
_atom_site_label
_atom_site_type_symbol
_atom_site_fract_x
_atom_site_fract_y
_atom_site_fract_z
_atom_site_U_iso_or_equiv
_atom_site_adp_type
_atom_site_occupancy
_atom_site_symmetry_multiplicity
_atom_site_calc_flag
_atom_site_refinement_flags
_atom_site_disorder_assembly
_atom_site_disorder_group
Zn1 Zn 0.74460(3) 0.049430(16) 0.355445(14) 0.02767(9) Uani 1 1 d . . .
Cl1 Cl 0.96539(6) 0.11678(4) 0.36814(3) 0.03458(15) Uani 1 1 d . . .
Cl2 Cl 0.55498(7) 0.14284(4) 0.32403(4) 0.03763(15) Uani 1 1 d . . .
Cl3 Cl 0.72431(7) -0.07205(4) 0.28172(4) 0.04507(18) Uani 1 1 d . . .
O1 O 0.72691(19) 0.01657(11) 0.46339(8) 0.0438(5) Uani 1 1 d . . .
P1 P 0.13449(6) 0.13118(3) 0.13273(3) 0.02530(14) Uani 1 1 d . . .
C1 C 0.2014(3) 0.19335(15) 0.21614(13) 0.0366(6) Uani 1 1 d . . .
H1A H 0.3022 0.1793 0.2318 0.055 Uiso 1 1 calc R . .
H1B H 0.1465 0.1779 0.2559 0.055 Uiso 1 1 calc R . .
H1C H 0.1914 0.2563 0.2056 0.055 Uiso 1 1 calc R . .
C2 C 0.1640(2) 0.01390(14) 0.15172(11) 0.0254(5) Uani 1 1 d . . .
C3 C 0.0500(3) -0.04689(14) 0.13962(12) 0.0304(5) Uani 1 1 d . . .
H3 H -0.0440 -0.0270 0.1224 0.036 Uiso 1 1 calc R . .
C4 C 0.0763(3) -0.13718(14) 0.15327(13) 0.0349(6) Uani 1 1 d . . .
H4 H -0.0002 -0.1780 0.1457 0.042 Uiso 1 1 calc R . .
C5 C 0.2159(3) -0.16648(15) 0.17801(13) 0.0370(6) Uani 1 1 d . . .
H5 H 0.2334 -0.2274 0.1862 0.044 Uiso 1 1 calc R . .
C6 C 0.3304(3) -0.10637(15) 0.19078(13) 0.0358(6) Uani 1 1 d . . .
H6 H 0.4242 -0.1268 0.2078 0.043 Uiso 1 1 calc R . .
C7 C 0.3049(3) -0.01555(15) 0.17813(12) 0.0317(5) Uani 1 1 d . . .
H7 H 0.3812 0.0253 0.1872 0.038 Uiso 1 1 calc R . .
C8 C -0.0568(2) 0.15278(13) 0.10757(12) 0.0256(5) Uani 1 1 d . . .
C9 C -0.1490(3) 0.13566(16) 0.16113(13) 0.0363(6) Uani 1 1 d . . .
H9 H -0.1113 0.1131 0.2087 0.044 Uiso 1 1 calc R . .
C10 C -0.2953(3) 0.15223(17) 0.14332(14) 0.0448(7) Uani 1 1 d . . .
H10 H -0.3570 0.1405 0.1788 0.054 Uiso 1 1 calc R . .
C11 C -0.3514(3) 0.18614(17) 0.07312(14) 0.0432(6) Uani 1 1 d . . .
H11 H -0.4508 0.1974 0.0617 0.052 Uiso 1 1 calc R . .
C12 C -0.2615(3) 0.20342(17) 0.01976(14) 0.0419(6) Uani 1 1 d . . .
H12 H -0.3003 0.2260 -0.0276 0.050 Uiso 1 1 calc R . .
C13 C -0.1138(3) 0.18728(15) 0.03660(12) 0.0320(5) Uani 1 1 d . . .
H13 H -0.0527 0.1993 0.0009 0.038 Uiso 1 1 calc R . .
C14 C 0.2245(2) 0.16213(14) 0.05463(12) 0.0291(5) Uani 1 1 d . . .
C15 C 0.2599(3) 0.09751(17) 0.00403(13) 0.0360(6) Uani 1 1 d . . .
H15 H 0.2456 0.0371 0.0136 0.043 Uiso 1 1 calc R . .
C16 C 0.3164(3) 0.12290(19) -0.06063(14) 0.0479(7) Uani 1 1 d . . .
H16 H 0.3403 0.0795 -0.0942 0.058 Uiso 1 1 calc R . .
C17 C 0.3373(3) 0.2124(2) -0.07515(15) 0.0514(8) Uani 1 1 d . . .
H17 H 0.3745 0.2294 -0.1187 0.062 Uiso 1 1 calc R . .
C18 C 0.3031(3) 0.27680(19) -0.02519(17) 0.0524(8) Uani 1 1 d . . .
H18 H 0.3181 0.3370 -0.0352 0.063 Uiso 1 1 calc R . .
C19 C 0.2471(3) 0.25306(16) 0.03938(16) 0.0419(6) Uani 1 1 d . . .
H19 H 0.2243 0.2970 0.0727 0.050 Uiso 1 1 calc R . .
C20 C 0.8097(3) 0.05065(15) 0.51808(13) 0.0359(6) Uani 1 1 d . . .
H20 H 0.9033 0.0663 0.5102 0.043 Uiso 1 1 calc R . .
C21 C 0.6298(4) 0.0461(2) 0.60183(17) 0.0761(11) Uani 1 1 d . . .
H21A H 0.5668 0.0315 0.5558 0.114 Uiso 1 1 calc R . .
H21B H 0.5923 0.0977 0.6248 0.114 Uiso 1 1 calc R . .
H21C H 0.6345 -0.0037 0.6362 0.114 Uiso 1 1 calc R . .
C22 C 0.8789(3) 0.10127(17) 0.64626(13) 0.0425(6) Uani 1 1 d . . .
H22A H 0.9702 0.1115 0.6284 0.064 Uiso 1 1 calc R . .
H22B H 0.8925 0.0590 0.6873 0.064 Uiso 1 1 calc R . .
H22C H 0.8431 0.1568 0.6636 0.064 Uiso 1 1 calc R . .
N1 N 0.7743(2) 0.06571(12) 0.58480(10) 0.0322(5) Uani 1 1 d . . .

loop_
_atom_site_aniso_label
_atom_site_aniso_U_11
_atom_site_aniso_U_22
_atom_site_aniso_U_33
_atom_site_aniso_U_23
_atom_site_aniso_U_13
_atom_site_aniso_U_12
Zn1 0.02860(16) 0.02837(15) 0.02547(15) 0.00054(11) 0.00203(11) -0.00280(11)
Cl1 0.0288(3) 0.0359(3) 0.0381(3) 0.0045(3) 0.0018(3) -0.0053(2)
Cl2 0.0283(3) 0.0358(3) 0.0492(4) -0.0018(3) 0.0069(3) 0.0034(2)
Cl3 0.0468(4) 0.0339(3) 0.0512(4) -0.0131(3) -0.0041(3) 0.0033(3)
O1 0.0503(12) 0.0568(11) 0.0228(9) 0.0023(8) 0.0006(8) -0.0223(9)
P1 0.0223(3) 0.0256(3) 0.0273(3) 0.0019(2) 0.0013(2) -0.0015(2)
C1 0.0362(15) 0.0310(12) 0.0400(14) -0.0050(11) -0.0036(11) -0.0024(11)
C2 0.0265(12) 0.0271(11) 0.0231(11) 0.0006(9) 0.0049(9) -0.0018(9)
C3 0.0304(14) 0.0312(12) 0.0278(13) -0.0005(10) -0.0013(10) -0.0014(10)
C4 0.0423(15) 0.0300(12) 0.0323(13) -0.0050(10) 0.0048(11) -0.0082(11)
C5 0.0537(17) 0.0255(12) 0.0318(13) -0.0012(10) 0.0062(12) 0.0067(12)
C6 0.0337(14) 0.0408(13) 0.0331(13) 0.0020(11) 0.0056(11) 0.0106(11)
C7 0.0292(13) 0.0339(12) 0.0318(13) 0.0024(11) 0.0035(10) -0.0011(10)
C8 0.0230(12) 0.0278(11) 0.0253(12) -0.0001(9) 0.0015(9) -0.0003(9)
C9 0.0302(14) 0.0507(15) 0.0279(13) 0.0062(11) 0.0044(10) 0.0003(11)
C10 0.0279(14) 0.0691(18) 0.0403(16) 0.0047(13) 0.0146(12) 0.0003(13)
C11 0.0231(14) 0.0654(17) 0.0400(15) 0.0002(13) 0.0012(11) 0.0038(12)
C12 0.0340(15) 0.0616(17) 0.0277(13) 0.0050(12) -0.0030(11) 0.0057(13)
C13 0.0283(13) 0.0429(13) 0.0249(12) 0.0012(10) 0.0043(10) 0.0000(11)
C14 0.0198(12) 0.0347(12) 0.0322(13) 0.0078(10) 0.0017(10) -0.0022(9)
C15 0.0310(14) 0.0463(14) 0.0307(13) 0.0058(11) 0.0040(11) -0.0098(11)
C16 0.0367(16) 0.075(2) 0.0321(14) -0.0005(14) 0.0044(12) -0.0130(14)
C17 0.0317(16) 0.086(2) 0.0359(16) 0.0264(15) 0.0020(12) -0.0120(15)
C18 0.0341(16) 0.0541(17) 0.069(2) 0.0364(16) 0.0061(15) -0.0004(13)
C19 0.0304(15) 0.0396(14) 0.0562(17) 0.0161(12) 0.0076(13) 0.0066(11)
C20 0.0372(15) 0.0411(14) 0.0288(13) 0.0059(11) 0.0028(11) -0.0054(11)
C21 0.063(2) 0.120(3) 0.050(2) -0.0193(18) 0.0261(17) -0.046(2)
C22 0.0432(17) 0.0483(15) 0.0345(14) -0.0047(12) 0.0006(12) 0.0003(12)
N1 0.0325(12) 0.0355(10) 0.0278(11) 0.0019(8) 0.0021(9) -0.0032(9)

loop_
_atom_type_symbol
_atom_type_description
_atom_type_scat_dispersion_real
_atom_type_scat_dispersion_imag
_atom_type_scat_source
Zn Zn 0.2839 1.4301 'International Tables Vol C Tables 4.2.6.8 and 6.1.1.4'
Cl Cl 0.1484 0.1585 'International Tables Vol C Tables 4.2.6.8 and 6.1.1.4'
O O 0.0106 0.0060 'International Tables Vol C Tables 4.2.6.8 and 6.1.1.4'
P P 0.1023 0.0942 'International Tables Vol C Tables 4.2.6.8 and 6.1.1.4'
C C 0.0033 0.0016 'International Tables Vol C Tables 4.2.6.8 and 6.1.1.4'
N N 0.0061 0.0033 'International Tables Vol C Tables 4.2.6.8 and 6.1.1.4'
H H 0.0000 0.0000 'International Tables Vol C Tables 4.2.6.8 and 6.1.1.4'

loop_
_geom_angle_atom_site_label_1
_geom_angle_atom_site_label_2
_geom_angle_atom_site_label_3
_geom_angle
_geom_angle_site_symmetry_1
_geom_angle_site_symmetry_3
_geom_angle_publ_flag
O1 Zn1 Cl3 110.68(5) . . ?
O1 Zn1 Cl2 102.56(6) . . ?
Cl3 Zn1 Cl2 111.19(2) . . ?
O1 Zn1 Cl1 102.26(5) . . ?
Cl3 Zn1 Cl1 114.60(3) . . ?
Cl2 Zn1 Cl1 114.44(2) . . ?
C20 O1 Zn1 121.05(16) . . ?
C1 P1 C14 111.69(11) . . ?
C1 P1 C2 108.95(10) . . ?
C14 P1 C2 108.84(10) . . ?
C1 P1 C8 108.96(11) . . ?
C14 P1 C8 108.52(10) . . ?
C2 P1 C8 109.86(10) . . ?
P1 C1 H1A 109.5 . . ?
P1 C1 H1B 109.5 . . ?
H1A C1 H1B 109.5 . . ?
P1 C1 H1C 109.5 . . ?
H1A C1 H1C 109.5 . . ?
H1B C1 H1C 109.5 . . ?
C3 C2 C7 120.2(2) . . ?
C3 C2 P1 121.10(17) . . ?
C7 C2 P1 118.69(16) . . ?
C4 C3 C2 119.9(2) . . ?
C4 C3 H3 120.0 . . ?
C2 C3 H3 120.0 . . ?
C5 C4 C3 119.9(2) . . ?
C5 C4 H4 120.1 . . ?
C3 C4 H4 120.1 . . ?
C4 C5 C6 120.7(2) . . ?
C4 C5 H5 119.6 . . ?
C6 C5 H5 119.6 . . ?
C5 C6 C7 119.8(2) . . ?
C5 C6 H6 120.1 . . ?
C7 C6 H6 120.1 . . ?
C6 C7 C2 119.4(2) . . ?
C6 C7 H7 120.3 . . ?
C2 C7 H7 120.3 . . ?
C13 C8 C9 119.9(2) . . ?
C13 C8 P1 121.46(18) . . ?
C9 C8 P1 118.67(16) . . ?
C10 C9 C8 119.7(2) . . ?
C10 C9 H9 120.2 . . ?
C8 C9 H9 120.2 . . ?
C9 C10 C11 120.4(2) . . ?
C9 C10 H10 119.8 . . ?
C11 C10 H10 119.8 . . ?
C10 C11 C12 120.5(2) . . ?
C10 C11 H11 119.7 . . ?
C12 C11 H11 119.7 . . ?
C11 C12 C13 120.0(2) . . ?
C11 C12 H12 120.0 . . ?
C13 C12 H12 120.0 . . ?
C12 C13 C8 119.6(2) . . ?
C12 C13 H13 120.2 . . ?
C8 C13 H13 120.2 . . ?
C15 C14 C19 119.1(2) . . ?
C15 C14 P1 120.52(17) . . ?
C19 C14 P1 120.03(19) . . ?
C16 C15 C14 120.2(2) . . ?
C16 C15 H15 119.9 . . ?
C14 C15 H15 119.9 . . ?
C17 C16 C15 120.1(3) . . ?
C17 C16 H16 120.0 . . ?
C15 C16 H16 120.0 . . ?
C18 C17 C16 120.1(3) . . ?
C18 C17 H17 119.9 . . ?
C16 C17 H17 119.9 . . ?
C19 C18 C17 120.8(2) . . ?
C19 C18 H18 119.6 . . ?
C17 C18 H18 119.6 . . ?
C18 C19 C14 119.7(3) . . ?
C18 C19 H19 120.2 . . ?
C14 C19 H19 120.2 . . ?
O1 C20 N1 124.9(2) . . ?
O1 C20 H20 117.6 . . ?
N1 C20 H20 117.6 . . ?
N1 C21 H21A 109.5 . . ?
N1 C21 H21B 109.5 . . ?
H21A C21 H21B 109.5 . . ?
N1 C21 H21C 109.5 . . ?
H21A C21 H21C 109.5 . . ?
H21B C21 H21C 109.5 . . ?
N1 C22 H22A 109.5 . . ?
N1 C22 H22B 109.5 . . ?
H22A C22 H22B 109.5 . . ?
N1 C22 H22C 109.5 . . ?
H22A C22 H22C 109.5 . . ?
H22B C22 H22C 109.5 . . ?
C20 N1 C21 121.6(2) . . ?
C20 N1 C22 121.5(2) . . ?
C21 N1 C22 116.9(2) . . ?

loop_
_geom_bond_atom_site_label_1
_geom_bond_atom_site_label_2
_geom_bond_distance
_geom_bond_site_symmetry_2
_geom_bond_publ_flag
Zn1 O1 2.0148(16) . ?
Zn1 Cl3 2.2295(6) . ?
Zn1 Cl2 2.2499(6) . ?
Zn1 Cl1 2.2635(6) . ?
O1 C20 1.256(3) . ?
P1 C1 1.784(2) . ?
P1 C14 1.786(2) . ?
P1 C2 1.795(2) . ?
P1 C8 1.795(2) . ?
C1 H1A 0.9600 . ?
C1 H1B 0.9600 . ?
C1 H1C 0.9600 . ?
C2 C3 1.386(3) . ?
C2 C7 1.394(3) . ?
C3 C4 1.384(3) . ?
C3 H3 0.9300 . ?
C4 C5 1.377(3) . ?
C4 H4 0.9300 . ?
C5 C6 1.384(3) . ?
C5 H5 0.9300 . ?
C6 C7 1.388(3) . ?
C6 H6 0.9300 . ?
C7 H7 0.9300 . ?
C8 C13 1.395(3) . ?
C8 C9 1.396(3) . ?
C9 C10 1.371(3) . ?
C9 H9 0.9300 . ?
C10 C11 1.379(3) . ?
C10 H10 0.9300 . ?
C11 C12 1.379(3) . ?
C11 H11 0.9300 . ?
C12 C13 1.380(3) . ?
C12 H12 0.9300 . ?
C13 H13 0.9300 . ?
C14 C15 1.392(3) . ?
C14 C19 1.405(3) . ?
C15 C16 1.387(3) . ?
C15 H15 0.9300 . ?
C16 C17 1.379(4) . ?
C16 H16 0.9300 . ?
C17 C18 1.378(4) . ?
C17 H17 0.9300 . ?
C18 C19 1.377(4) . ?
C18 H18 0.9300 . ?
C19 H19 0.9300 . ?
C20 N1 1.299(3) . ?
C20 H20 0.9300 . ?
C21 N1 1.448(3) . ?
C21 H21A 0.9600 . ?
C21 H21B 0.9600 . ?
C21 H21C 0.9600 . ?
C22 N1 1.453(3) . ?
C22 H22A 0.9600 . ?
C22 H22B 0.9600 . ?
C22 H22C 0.9600 . ?
